data_7037719
loop_
_publ_author_name
'Whitehead, George F. S.'
'Ferrando-Soria, Jes\'us'
'Carthy, Laura'
'Pritchard, Robin G.'
'Teat, Simon J.'
'Timco, Grigore A.'
'Winpenny, Richard E. P.'

_publ_section_title
;
 Synthesis and reactions of N-heterocycle functionalised variants of
 heterometallic {Cr7Ni} rings.
;
_journal_issue 4
_journal_name_full 'Dalton transactions (Cambridge, England : 2003)'
_journal_page_first 1638
_journal_page_last 1647
_journal_paper_doi 10.1039/c5dt04062k
_journal_volume 45
_journal_year 2016
_chemical_formula_sum 'C184 H318 Cr14 F22 N4 Ni3 O68'
_chemical_formula_weight 4996.51
_chemical_name_systematic
;
 ?
;
_space_group_IT_number 15
_symmetry_cell_setting monoclinic
_symmetry_Int_Tables_number 15
_symmetry_space_group_name_Hall '-C 2yc'
_symmetry_space_group_name_H-M 'C 1 2/c 1'
_atom_sites_solution_hydrogens geom
_audit_creation_date 2014-03-04T10:48:17-00:00
_audit_creation_method 'WinGX routine CIF_UPDATE'
_audit_update_record
;
2014-03-07 deposited with the CCDC.
2015-12-21 downloaded from the CCDC.
;
_cell_angle_alpha 90
_cell_angle_beta 111.154(7)
_cell_angle_gamma 90
_cell_formula_units_Z 4
_cell_length_a 60.078(3)
_cell_length_b 16.6492(7)
_cell_length_c 30.617(2)
_cell_measurement_reflns_used 7008
_cell_measurement_temperature 100(2)
_cell_measurement_theta_max 65.555
_cell_measurement_theta_min 3.142
_cell_volume 28561(3)
_computing_cell_refinement
;
        CrysAlisPro, Agilent Technologies,
        Version 1.171.36.24 (release 03-12-2012 CrysAlis171 .NET)
        (compiled Dec  3 2012,18:21:49)
;
_computing_data_collection
;
        CrysAlisPro, Agilent Technologies,
        Version 1.171.36.24 (release 03-12-2012 CrysAlis171 .NET)
        (compiled Dec  3 2012,18:21:49)
;
_computing_data_reduction
;
        CrysAlisPro, Agilent Technologies,
        Version 1.171.36.24 (release 03-12-2012 CrysAlis171 .NET)
        (compiled Dec  3 2012,18:21:49)
;
_computing_structure_refinement 'SHELXL-2012 (Sheldrick, 2012)'
_diffrn_ambient_temperature 100(2)
_diffrn_measured_fraction_theta_full 0.674
_diffrn_measured_fraction_theta_max 0.997
_diffrn_measurement_device_type 'Saxi-CrysAlisPro-abstract goniometer imported SAXI images'
_diffrn_measurement_method '\w and \p scans'
_diffrn_orient_matrix_UB_11 -0.0086662
_diffrn_orient_matrix_UB_12 0.0874878
_diffrn_orient_matrix_UB_13 -0.0021426
_diffrn_orient_matrix_UB_21 -0.0054919
_diffrn_orient_matrix_UB_22 0.0014372
_diffrn_orient_matrix_UB_23 -0.0531936
_diffrn_orient_matrix_UB_31 -0.0255164
_diffrn_orient_matrix_UB_32 -0.0299465
_diffrn_orient_matrix_UB_33 -0.0087749
_diffrn_radiation_monochromator graphite
_diffrn_radiation_type CuK\a
_diffrn_radiation_wavelength 1.54178
_diffrn_reflns_av_R_equivalents 0.1683
_diffrn_reflns_av_unetI/netI 0.2699
_diffrn_reflns_laue_measured_fraction_full 0.674
_diffrn_reflns_laue_measured_fraction_max 0.997
_diffrn_reflns_limit_h_max 45
_diffrn_reflns_limit_h_min -63
_diffrn_reflns_limit_k_max 17
_diffrn_reflns_limit_k_min -17
_diffrn_reflns_limit_l_max 32
_diffrn_reflns_limit_l_min -32
_diffrn_reflns_number 61380
_diffrn_reflns_point_group_measured_fraction_full 0.674
_diffrn_reflns_point_group_measured_fraction_max 0.997
_diffrn_reflns_theta_full 67.679
_diffrn_reflns_theta_max 54.215
_diffrn_reflns_theta_min 2.769
_exptl_absorpt_coefficient_mu 5.064
_exptl_absorpt_correction_T_max 1
_exptl_absorpt_correction_T_min 0.45632
_exptl_absorpt_correction_type multi-scan
_exptl_absorpt_process_details
;
        CrysAlisPro, Agilent Technologies,
        Version 1.171.36.24 (release 03-12-2012 CrysAlis171 .NET)
        (compiled Dec  3 2012,18:21:49)
        Empirical absorption correction using spherical harmonics,
 implemented in SCALE3 ABSPACK scaling algorithm.
;
_exptl_crystal_density_diffrn 1.162
_exptl_crystal_F_000 10448.0
_refine_diff_density_max 1.404
_refine_diff_density_min -0.714
_refine_diff_density_rms 0.112
_refine_ls_extinction_method none
_refine_ls_goodness_of_fit_ref 0.996
_refine_ls_hydrogen_treatment constr
_refine_ls_matrix_type full
_refine_ls_number_parameters 1330
_refine_ls_number_reflns 17408
_refine_ls_number_restraints 0
_refine_ls_restrained_S_all 0.996
_refine_ls_R_factor_all 0.1661
_refine_ls_R_factor_gt 0.0913
_refine_ls_shift/su_max 0
_refine_ls_shift/su_mean 0
_refine_ls_structure_factor_coef Fsqd
_refine_ls_weighting_details
;
 w=1/[\s^2^(Fo^2^)+(0.1536P)^2^]
 where P=(Fo^2^+2Fc^2^)/3
;
_refine_ls_weighting_scheme calc
_refine_ls_wR_factor_gt 0.2308
_refine_ls_wR_factor_ref 0.2781
_reflns_number_gt 9261
_reflns_number_total 17451
_reflns_threshold_expression 'I > 2\s(I)'
_cod_data_source_file c5dt04062k2.cif
_cod_data_source_block test
_cod_depositor_comments 'Adding full bibliography for 7037717--7037737.cif.'
_cod_original_sg_symbol_H-M 'C 2/c'
_cod_database_code 7037719
_audit_block_doi 10.5517/cc127vlr

loop_
_symmetry_equiv_pos_as_xyz
'x, y, z'
'-x, y, -z+1/2'
'x+1/2, y+1/2, z'
'-x+1/2, y+1/2, -z+1/2'
'-x, -y, -z'
'x, -y, z-1/2'
'-x+1/2, -y+1/2, -z'
'x+1/2, -y+1/2, z-1/2'

loop_
_atom_site_label
_atom_site_type_symbol
_atom_site_fract_x
_atom_site_fract_y
_atom_site_fract_z
_atom_site_U_iso_or_equiv
_atom_site_adp_type
_atom_site_occupancy
_atom_site_calc_flag
_atom_site_disorder_assembly
_atom_site_disorder_group
C1A C 0.0611(3) 0.8542(8) 0.2138(5) 0.062(3) Uani 1 d . .
C2A C 0.0377(3) 0.8578(12) 0.2235(7) 0.105(6) Uani 1 d . .
C3A C 0.0201(5) 0.801(3) 0.1865(15) 0.33(3) Uani 1 d . .
H3A1 H 0.0265 0.7474 0.1908 0.496 Uiso 1 calc . .
H3A2 H 0.0181 0.8193 0.1556 0.496 Uiso 1 calc . .
H3A3 H 0.005 0.8009 0.1904 0.496 Uiso 1 calc . .
C4A C 0.0283(8) 0.928(2) 0.215(2) 0.44(5) Uani 1 d . .
H4A1 H 0.0267 0.9447 0.1843 0.663 Uiso 1 calc . .
H4A2 H 0.0383 0.9657 0.2376 0.663 Uiso 1 calc . .
H4A3 H 0.0128 0.927 0.2178 0.663 Uiso 1 calc . .
C5A C 0.0410(4) 0.822(2) 0.2699(10) 0.237(19) Uani 1 d . .
H5A1 H 0.0473 0.7686 0.2714 0.356 Uiso 1 calc . .
H5A2 H 0.0259 0.82 0.2741 0.356 Uiso 1 calc . .
H5A3 H 0.052 0.8543 0.2941 0.356 Uiso 1 calc . .
C6A C 0.1231(2) 0.9261(8) 0.2495(4) 0.055(3) Uani 1 d . .
C7A C 0.1405(3) 0.9874(8) 0.2832(5) 0.084(5) Uani 1 d . .
C8A C 0.1642(3) 0.9478(11) 0.3082(6) 0.107(6) Uani 1 d . .
H8A1 H 0.1621 0.9037 0.3266 0.16 Uiso 1 calc . .
H8A2 H 0.1751 0.9861 0.3284 0.16 Uiso 1 calc . .
H8A3 H 0.1706 0.9282 0.2857 0.16 Uiso 1 calc . .
C9A C 0.1296(4) 1.0072(14) 0.3204(7) 0.179(12) Uani 1 d . .
H9A1 H 0.1283 0.9588 0.3364 0.268 Uiso 1 calc . .
H9A2 H 0.114 1.0303 0.3055 0.268 Uiso 1 calc . .
H9A3 H 0.1397 1.0448 0.3426 0.268 Uiso 1 calc . .
C10A C 0.1434(6) 1.0561(13) 0.2566(8) 0.25(2) Uani 1 d . .
H10A H 0.1281 1.0807 0.2409 0.379 Uiso 1 calc . .
H10B H 0.1499 1.0387 0.2338 0.379 Uiso 1 calc . .
H10C H 0.154 1.0942 0.2774 0.379 Uiso 1 calc . .
C11A C 0.0787(2) 1.0815(7) 0.1206(4) 0.049(3) Uani 1 d . .
C12A C 0.0663(3) 1.1602(7) 0.1249(5) 0.073(4) Uani 1 d . .
C13A C 0.0419(4) 1.1550(13) 0.0950(15) 0.31(3) Uani 1 d . .
H13A H 0.0349 1.1079 0.1028 0.465 Uiso 1 calc . .
H13B H 0.0408 1.1516 0.063 0.465 Uiso 1 calc . .
H13C H 0.0335 1.2018 0.099 0.465 Uiso 1 calc . .
C14A C 0.0686(7) 1.1725(13) 0.1754(10) 0.25(2) Uani 1 d . .
H14A H 0.0852 1.1777 0.1947 0.381 Uiso 1 calc . .
H14B H 0.0619 1.1272 0.1856 0.381 Uiso 1 calc . .
H14C H 0.0602 1.2204 0.1778 0.381 Uiso 1 calc . .
C15A C 0.0779(4) 1.2307(9) 0.1151(8) 0.122(7) Uani 1 d . .
H15A H 0.0944 1.2309 0.1351 0.183 Uiso 1 calc . .
H15B H 0.0703 1.2782 0.1207 0.183 Uiso 1 calc . .
H15C H 0.0767 1.2296 0.0829 0.183 Uiso 1 calc . .
C16A C 0.0621(2) 0.9035(8) 0.0534(4) 0.056(3) Uani 1 d . .
C17A C 0.0398(3) 0.8746(8) 0.0130(5) 0.081(4) Uani 1 d . .
C18A C 0.0483(4) 0.8606(12) -0.0318(6) 0.129(7) Uani 1 d . .
H18A H 0.0544 0.91 -0.0391 0.194 Uiso 1 calc . .
H18B H 0.0349 0.8432 -0.0584 0.194 Uiso 1 calc . .
H18C H 0.0606 0.8203 -0.024 0.194 Uiso 1 calc . .
C19A C 0.0311(4) 0.7986(10) 0.0210(6) 0.129(8) Uani 1 d . .
H19A H 0.0441 0.7609 0.0314 0.194 Uiso 1 calc . .
H19B H 0.0192 0.7797 -0.0075 0.194 Uiso 1 calc . .
H19C H 0.0242 0.804 0.0446 0.194 Uiso 1 calc . .
C20A C 0.0238(4) 0.9420(13) -0.0027(10) 0.194(14) Uani 1 d . .
H20A H 0.0325 0.9879 -0.0068 0.291 Uiso 1 calc . .
H20B H 0.0168 0.9539 0.0202 0.291 Uiso 1 calc . .
H20C H 0.0115 0.9289 -0.032 0.291 Uiso 1 calc . .
C21A C 0.1042(2) 1.0536(7) -0.0174(4) 0.052(3) Uani 1 d . .
C22A C 0.0911(3) 1.1141(7) -0.0563(4) 0.066(4) Uani 1 d . .
C23A C 0.0963(4) 1.0988(9) -0.1001(4) 0.111(7) Uani 1 d . .
H23A H 0.1131 1.1042 -0.0934 0.167 Uiso 1 calc . .
H23B H 0.0878 1.137 -0.1237 0.167 Uiso 1 calc . .
H23C H 0.0913 1.0454 -0.1112 0.167 Uiso 1 calc . .
C24A C 0.0989(3) 1.1976(8) -0.0365(5) 0.085(5) Uani 1 d . .
H24A H 0.1157 1.2042 -0.0304 0.127 Uiso 1 calc . .
H24B H 0.096 1.204 -0.0078 0.127 Uiso 1 calc . .
H24C H 0.0901 1.2372 -0.0587 0.127 Uiso 1 calc . .
C25A C 0.0651(3) 1.1073(12) -0.0654(7) 0.132(7) Uani 1 d . .
H25A H 0.0622 1.1176 -0.037 0.198 Uiso 1 calc . .
H25B H 0.0597 1.0541 -0.0763 0.198 Uiso 1 calc . .
H25C H 0.0565 1.1458 -0.0888 0.198 Uiso 1 calc . .
C26A C 0.1564(2) 1.0444(6) 0.0932(4) 0.052(3) Uani 1 d . .
C27A C 0.1781(3) 1.0921(8) 0.1212(5) 0.074(4) Uani 1 d . .
C28A C 0.2006(3) 1.0352(13) 0.1328(7) 0.123(6) Uani 1 d . .
H28A H 0.2011 1.0132 0.1042 0.185 Uiso 1 calc . .
H28B H 0.1994 0.9924 0.1528 0.185 Uiso 1 calc . .
H28C H 0.2148 1.0655 0.1483 0.185 Uiso 1 calc . .
C29A C 0.1836(5) 1.1550(11) 0.0880(8) 0.156(9) Uani 1 d . .
H29A H 0.185 1.1276 0.0615 0.234 Uiso 1 calc . .
H29B H 0.1982 1.1823 0.1048 0.234 Uiso 1 calc . .
H29C H 0.1708 1.1933 0.0774 0.234 Uiso 1 calc . .
C30A C 0.1761(4) 1.1264(15) 0.1633(8) 0.166(11) Uani 1 d . .
H30A H 0.1903 1.1562 0.18 0.249 Uiso 1 calc . .
H30B H 0.1741 1.0841 0.1829 0.249 Uiso 1 calc . .
H30C H 0.1626 1.1617 0.1548 0.249 Uiso 1 calc . .
C31A C 0.1803(2) 0.9260(7) -0.0156(4) 0.047(3) Uani 1 d . .
C32A C 0.1949(3) 0.9808(7) -0.0357(4) 0.064(4) Uani 1 d . .
C33A C 0.1800(3) 1.0526(7) -0.0599(5) 0.078(4) Uani 1 d . .
H33A H 0.1758 1.0833 -0.0375 0.117 Uiso 1 calc . .
H33B H 0.1657 1.0343 -0.0842 0.117 Uiso 1 calc . .
H33C H 0.189 1.0855 -0.0731 0.117 Uiso 1 calc . .
C34A C 0.2168(3) 1.0094(8) 0.0058(5) 0.082(4) Uani 1 d . .
H34A H 0.2116 1.0401 0.027 0.123 Uiso 1 calc . .
H34B H 0.2266 1.0424 -0.0056 0.123 Uiso 1 calc . .
H34C H 0.2258 0.9637 0.0219 0.123 Uiso 1 calc . .
C35A C 0.2018(3) 0.9326(9) -0.0703(5) 0.087(5) Uani 1 d . .
H35A H 0.211 0.9656 -0.0832 0.131 Uiso 1 calc . .
H35B H 0.1877 0.9143 -0.0949 0.131 Uiso 1 calc . .
H35C H 0.2112 0.8872 -0.0547 0.131 Uiso 1 calc . .
C36A C 0.1301(2) 0.7815(6) -0.0432(4) 0.047(3) Uani 1 d . .
C37A C 0.1133(2) 0.7389(8) -0.0860(4) 0.063(3) Uani 1 d . .
C38A C 0.0879(3) 0.7631(12) -0.0963(6) 0.125(7) Uani 1 d . .
H38A H 0.0833 0.7483 -0.0704 0.187 Uiso 1 calc . .
H38B H 0.0778 0.7363 -0.1241 0.187 Uiso 1 calc . .
H38C H 0.0864 0.8202 -0.1009 0.187 Uiso 1 calc . .
C39A C 0.1213(4) 0.7593(15) -0.1258(5) 0.160(11) Uani 1 d . .
H39A H 0.111 0.7335 -0.1538 0.241 Uiso 1 calc . .
H39B H 0.1374 0.7411 -0.1185 0.241 Uiso 1 calc . .
H39C H 0.1206 0.8164 -0.1303 0.241 Uiso 1 calc . .
C40A C 0.1157(4) 0.6494(11) -0.0767(8) 0.150(9) Uani 1 d . .
H40A H 0.1102 0.6366 -0.0516 0.225 Uiso 1 calc . .
H40B H 0.1321 0.634 -0.068 0.225 Uiso 1 calc . .
H40C H 0.1062 0.6209 -0.1044 0.225 Uiso 1 calc . .
C41A C 0.1973(2) 0.6243(7) 0.0050(4) 0.047(3) Uani 1 d . .
C42A C 0.2070(3) 0.5920(8) -0.0297(4) 0.066(4) Uani 1 d . .
C43A C 0.2294(4) 0.6418(11) -0.0266(9) 0.158(11) Uani 1 d . .
H43A H 0.2359 0.6212 -0.0487 0.238 Uiso 1 calc . .
H43B H 0.2411 0.6379 0.0045 0.238 Uiso 1 calc . .
H43C H 0.2249 0.697 -0.0337 0.238 Uiso 1 calc . .
C44A C 0.1907(4) 0.6108(16) -0.0771(6) 0.184(13) Uani 1 d . .
H44A H 0.1969 0.5895 -0.0994 0.276 Uiso 1 calc . .
H44B H 0.189 0.668 -0.0808 0.276 Uiso 1 calc . .
H44C H 0.1754 0.5872 -0.0821 0.276 Uiso 1 calc . .
C45A C 0.2137(3) 0.5056(8) -0.0210(5) 0.091(5) Uani 1 d . .
H45A H 0.2198 0.4868 -0.0439 0.137 Uiso 1 calc . .
H45B H 0.1998 0.4748 -0.023 0.137 Uiso 1 calc . .
H45C H 0.2256 0.4997 0.0097 0.137 Uiso 1 calc . .
C46A C 0.22038(19) 0.7345(7) 0.1144(3) 0.040(3) Uani 1 d . .
C47A C 0.2449(2) 0.7591(7) 0.1472(4) 0.048(3) Uani 1 d . .
C48A C 0.2488(3) 0.7227(8) 0.1957(4) 0.073(4) Uani 1 d . .
H48A H 0.2643 0.7375 0.2172 0.109 Uiso 1 calc . .
H48B H 0.2476 0.6653 0.1932 0.109 Uiso 1 calc . .
H48C H 0.2368 0.7428 0.2068 0.109 Uiso 1 calc . .
C49A C 0.2483(2) 0.8494(6) 0.1502(4) 0.060(3) Uani 1 d . .
H49A H 0.2641 0.8618 0.1714 0.09 Uiso 1 calc . .
H49B H 0.2368 0.8731 0.1614 0.09 Uiso 1 calc . .
H49C H 0.2461 0.8703 0.1198 0.09 Uiso 1 calc . .
C50A C 0.2623(2) 0.7208(8) 0.1276(5) 0.067(3) Uani 1 d . .
H50A H 0.2783 0.7344 0.1472 0.1 Uiso 1 calc . .
H50B H 0.2591 0.7404 0.0965 0.1 Uiso 1 calc . .
H50C H 0.2604 0.6635 0.1268 0.1 Uiso 1 calc . .
C51A C 0.21349(19) 0.4705(6) 0.1539(4) 0.044(3) Uani 1 d . .
C52A C 0.2341(2) 0.4166(8) 0.1633(4) 0.065(4) Uani 1 d . .
C53A C 0.2542(4) 0.4635(16) 0.1610(13) 0.224(18) Uani 1 d . .
H53A H 0.2678 0.4291 0.167 0.337 Uiso 1 calc . .
H53B H 0.258 0.5054 0.184 0.337 Uiso 1 calc . .
H53C H 0.25 0.4868 0.1304 0.337 Uiso 1 calc . .
C54A C 0.2265(5) 0.3538(15) 0.1211(9) 0.236(18) Uani 1 d . .
H54A H 0.2394 0.3168 0.1252 0.354 Uiso 1 calc . .
H54B H 0.2229 0.382 0.092 0.354 Uiso 1 calc . .
H54C H 0.2126 0.3247 0.1207 0.354 Uiso 1 calc . .
C55A C 0.2403(5) 0.3744(17) 0.2077(7) 0.224(17) Uani 1 d . .
H55A H 0.2538 0.3405 0.2122 0.337 Uiso 1 calc . .
H55B H 0.227 0.3423 0.2076 0.337 Uiso 1 calc . .
H55C H 0.2441 0.4128 0.2328 0.337 Uiso 1 calc . .
C56A C 0.14904(19) 0.4777(6) 0.0853(3) 0.040(3) Uani 1 d . .
C57A C 0.1310(2) 0.4194(7) 0.0577(4) 0.059(3) Uani 1 d . .
C58A C 0.1187(3) 0.4440(9) 0.0074(4) 0.093(5) Uani 1 d . .
H58A H 0.1114 0.4956 0.0062 0.14 Uiso 1 calc . .
H58B H 0.1067 0.4051 -0.0083 0.14 Uiso 1 calc . .
H58C H 0.1302 0.447 -0.0077 0.14 Uiso 1 calc . .
C59A C 0.1424(4) 0.3437(10) 0.0640(10) 0.222(17) Uani 1 d . .
H59A H 0.1311 0.3038 0.0464 0.333 Uiso 1 calc . .
H59B H 0.1481 0.3297 0.0967 0.333 Uiso 1 calc . .
H59C H 0.1555 0.3459 0.0534 0.333 Uiso 1 calc . .
C60A C 0.1111(4) 0.4170(14) 0.0768(6) 0.153(10) Uani 1 d . .
H60A H 0.1032 0.4681 0.072 0.229 Uiso 1 calc . .
H60B H 0.1176 0.4051 0.1097 0.229 Uiso 1 calc . .
H60C H 0.0998 0.3761 0.0608 0.229 Uiso 1 calc . .
C61A C 0.1567(2) 0.4252(6) 0.2406(3) 0.037(2) Uani 1 d . .
C62A C 0.1567(2) 0.3369(6) 0.2535(4) 0.058(3) Uani 1 d . .
C63A C 0.1800(4) 0.2981(10) 0.2571(10) 0.178(12) Uani 1 d . .
H63A H 0.1927 0.3205 0.2833 0.267 Uiso 1 calc . .
H63B H 0.183 0.308 0.2289 0.267 Uiso 1 calc . .
H63C H 0.1791 0.2413 0.2615 0.267 Uiso 1 calc . .
C64A C 0.1534(7) 0.3316(11) 0.2997(8) 0.29(2) Uani 1 d . .
H64A H 0.1662 0.3591 0.3232 0.428 Uiso 1 calc . .
H64B H 0.1533 0.2762 0.3084 0.428 Uiso 1 calc . .
H64C H 0.1385 0.3561 0.2971 0.428 Uiso 1 calc . .
C65A C 0.1386(5) 0.2969(9) 0.2125(7) 0.171(12) Uani 1 d . .
H65A H 0.1427 0.3043 0.1853 0.257 Uiso 1 calc . .
H65B H 0.1232 0.32 0.207 0.257 Uiso 1 calc . .
H65C H 0.1381 0.2405 0.2188 0.257 Uiso 1 calc . .
C66A C 0.1909(2) 0.6115(6) 0.2763(4) 0.040(3) Uani 1 d . .
C67A C 0.2123(2) 0.6330(7) 0.3201(4) 0.057(3) Uani 1 d . .
C68A C 0.2177(3) 0.5622(12) 0.3523(6) 0.169(12) Uani 1 d . .
H68A H 0.2213 0.5165 0.3368 0.254 Uiso 1 calc . .
H68B H 0.2042 0.5504 0.3607 0.254 Uiso 1 calc . .
H68C H 0.2312 0.5742 0.38 0.254 Uiso 1 calc . .
C69A C 0.2341(3) 0.6486(12) 0.3084(5) 0.112(6) Uani 1 d . .
H69A H 0.2313 0.694 0.2878 0.168 Uiso 1 calc . .
H69B H 0.2375 0.6022 0.2932 0.168 Uiso 1 calc . .
H69C H 0.2474 0.6595 0.3366 0.168 Uiso 1 calc . .
C70A C 0.2067(4) 0.7081(16) 0.3395(9) 0.213(15) Uani 1 d . .
H70A H 0.2037 0.7501 0.3166 0.319 Uiso 1 calc . .
H70B H 0.2199 0.7228 0.3671 0.319 Uiso 1 calc . .
H70C H 0.1928 0.7003 0.3474 0.319 Uiso 1 calc . .
C71A C 0.1213(2) 0.6484(8) 0.3136(4) 0.056(3) Uani 1 d . .
C72A C 0.1238(4) 0.6356(9) 0.3649(6) 0.110(7) Uani 1 d . .
C73A C 0.1381(4) 0.7010(13) 0.3936(6) 0.128(7) Uani 1 d . .
H73A H 0.1305 0.7514 0.3824 0.193 Uiso 1 calc . .
H73B H 0.1537 0.7008 0.3916 0.193 Uiso 1 calc . .
H73C H 0.1396 0.6935 0.4256 0.193 Uiso 1 calc . .
C74A C 0.1337(7) 0.5534(13) 0.3792(7) 0.26(2) Uani 1 d . .
H74A H 0.1231 0.5144 0.3589 0.387 Uiso 1 calc . .
H74B H 0.135 0.5435 0.4109 0.387 Uiso 1 calc . .
H74C H 0.1491 0.5493 0.3768 0.387 Uiso 1 calc . .
C75A C 0.0981(4) 0.6412(14) 0.3661(6) 0.142(9) Uani 1 d . .
H75A H 0.0886 0.5977 0.3485 0.214 Uiso 1 calc . .
H75B H 0.091 0.6914 0.3528 0.214 Uiso 1 calc . .
H75C H 0.0989 0.6381 0.398 0.214 Uiso 1 calc . .
C76A C 0.0856(2) 0.6093(6) 0.1827(4) 0.040(3) Uani 1 d . .
C77A C 0.0645(2) 0.5825(6) 0.1418(4) 0.043(3) Uani 1 d . .
C78A C 0.0628(2) 0.5034(7) 0.1260(4) 0.054(3) Uani 1 d . .
H78A H 0.0742 0.4656 0.1422 0.064 Uiso 1 calc . .
C79A C 0.0441(2) 0.4822(7) 0.0866(5) 0.068(4) Uani 1 d . .
H79A H 0.0431 0.4291 0.0767 0.081 Uiso 1 calc . .
C81A C 0.0288(2) 0.6106(7) 0.0770(4) 0.058(3) Uani 1 d . .
H81A H 0.0171 0.6475 0.0605 0.07 Uiso 1 calc . .
C82A C 0.0472(2) 0.6355(7) 0.1166(4) 0.054(3) Uani 1 d . .
H82A H 0.0479 0.6886 0.1264 0.065 Uiso 1 calc . .
C91A C 0.1904(3) 0.8602(10) 0.2096(6) 0.103(5) Uani 1 d . .
H91A H 0.1988 0.8623 0.2428 0.154 Uiso 1 calc . .
H91B H 0.1846 0.9127 0.1982 0.154 Uiso 1 calc . .
H91C H 0.201 0.8419 0.1946 0.154 Uiso 1 calc . .
C92A C 0.1709(3) 0.8064(11) 0.1994(5) 0.104(6) Uani 1 d . .
H92A H 0.161 0.8247 0.2163 0.125 Uiso 1 calc . .
H92B H 0.1773 0.7543 0.2122 0.125 Uiso 1 calc . .
C93A C 0.1555(2) 0.7945(8) 0.1505(4) 0.061(3) Uani 1 d . .
H93A H 0.1493 0.8467 0.1379 0.073 Uiso 1 calc . .
H93B H 0.1656 0.7765 0.1337 0.073 Uiso 1 calc . .
C95A C 0.1207(2) 0.7217(9) 0.0918(4) 0.065(4) Uani 1 d . .
H95A H 0.1144 0.772 0.0761 0.078 Uiso 1 calc . .
H95B H 0.1307 0.6989 0.0763 0.078 Uiso 1 calc . .
C96A C 0.1012(4) 0.6699(12) 0.0836(6) 0.114(6) Uani 1 d . .
H96A H 0.091 0.6937 0.0984 0.137 Uiso 1 calc . .
H96B H 0.1075 0.6205 0.1003 0.137 Uiso 1 calc . .
C97A C 0.0858(3) 0.6470(9) 0.0361(5) 0.085(5) Uani 1 d . .
H97A H 0.0736 0.611 0.0377 0.128 Uiso 1 calc . .
H97B H 0.0951 0.6209 0.0206 0.128 Uiso 1 calc . .
H97C H 0.0785 0.6942 0.0188 0.128 Uiso 1 calc . .
C1B C 0.0443(3) 0.3517(12) -0.0471(6) 0.095(5) Uani 1 d . .
C2B C 0.0330(2) 0.4290(9) -0.0386(5) 0.072(4) Uani 1 d . .
C3B C 0.0345(3) 0.4962(10) -0.0628(5) 0.084(5) Uani 1 d . .
H3B H 0.0434 0.4935 -0.082 0.101 Uiso 1 calc . .
C4B C -0.0232(3) 0.4289(9) 0.0603(5) 0.084(5) Uani 1 d . .
C5B C -0.0269(5) 0.3545(12) 0.0885(7) 0.157(10) Uani 1 d . .
H5B1 H -0.0182 0.3094 0.0834 0.236 Uiso 1 calc . .
H5B2 H -0.0436 0.3415 0.0781 0.236 Uiso 1 calc . .
H5B3 H -0.0212 0.3672 0.1213 0.236 Uiso 1 calc . .
Cr1A Cr 0.10560(3) 0.76040(10) 0.23399(6) 0.0457(5) Uani 0.5 d A 1
Ni1A Ni 0.10560(3) 0.76040(10) 0.23399(6) 0.0457(5) Uani 0.5 d A 2
Cr2A Cr 0.08612(4) 0.91236(11) 0.15455(6) 0.0489(5) Uani 1 d . .
Cr3A Cr 0.10675(3) 0.99765(10) 0.07653(6) 0.0460(5) Uani 1 d . .
Cr4A Cr 0.13894(3) 0.92573(10) 0.01462(6) 0.0424(5) Uani 1 d . .
Cr5A Cr 0.17858(3) 0.77509(10) 0.03149(5) 0.0403(5) Uani 1 d . .
Cr6A Cr 0.18541(3) 0.59725(9) 0.08810(5) 0.0360(4) Uani 1 d . .
Cr7A Cr 0.17567(3) 0.53370(9) 0.18510(5) 0.0372(4) Uani 1 d . .
Cr8A Cr 0.13706(3) 0.58814(10) 0.23795(5) 0.0400(4) Uani 0.5 d A 2
Ni8A Ni 0.13706(3) 0.58814(10) 0.23795(5) 0.0400(4) Uani 0.5 d A 1
F1A F 0.09883(11) 0.8070(3) 0.17078(18) 0.0463(14) Uani 1 d . .
F2A F 0.11114(10) 0.9323(3) 0.13019(18) 0.0458(14) Uani 1 d . .
F3A F 0.11905(11) 0.9104(3) 0.05084(18) 0.0451(14) Uani 1 d . .
F4A F 0.16108(11) 0.8497(3) 0.05407(17) 0.0415(14) Uani 1 d . .
F5A F 0.16706(10) 0.6905(3) 0.06055(16) 0.0379(13) Uani 1 d . .
F6A F 0.17976(10) 0.6182(3) 0.14492(16) 0.0364(13) Uani 1 d . .
F7A F 0.14713(10) 0.5867(3) 0.18215(16) 0.0378(13) Uani 1 d . .
F8A F 0.13168(10) 0.7061(3) 0.22524(18) 0.0433(14) Uani 1 d . .
F1B F 0.0589(2) 0.3213(8) -0.0066(4) 0.149(4) Uani 1 d . .
F2B F 0.0576(3) 0.3629(9) -0.0732(5) 0.177(6) Uani 1 d . .
F3B F 0.0285(3) 0.2952(7) -0.0661(5) 0.170(6) Uani 1 d . .
N80A N 0.02716(18) 0.5343(6) 0.0613(3) 0.056(3) Uani 1 d . .
N94A N 0.1359(2) 0.7410(7) 0.1391(4) 0.077(3) Uani 1 d . .
H94A H 0.1256 0.7615 0.1546 0.093 Uiso 1 calc . .
H94B H 0.1422 0.6904 0.1542 0.093 Uiso 1 calc . .
Ni1B Ni 0 0.5 0 0.0580(7) Uani 1 d . .
O1A O 0.07784(17) 0.8166(5) 0.2408(3) 0.060(2) Uani 1 d . .
O2A O 0.06021(16) 0.8900(5) 0.1766(3) 0.069(2) Uani 1 d . .
O3A O 0.12653(15) 0.8539(5) 0.2607(2) 0.055(2) Uani 1 d . .
O4A O 0.10636(17) 0.9554(4) 0.2145(3) 0.058(2) Uani 1 d . .
O5A O 0.07279(15) 1.0205(5) 0.1379(3) 0.057(2) Uani 1 d . .
O6A O 0.09401(15) 1.0856(4) 0.1022(3) 0.057(2) Uani 1 d . .
O7A O 0.06537(14) 0.8715(5) 0.0924(3) 0.059(2) Uani 1 d . .
O8A O 0.07485(14) 0.9547(5) 0.0441(3) 0.054(2) Uani 1 d . .
O9A O 0.10180(15) 1.0654(4) 0.0218(3) 0.057(2) Uani 1 d . .
O10A O 0.11631(14) 1.0016(4) -0.0261(2) 0.0497(19) Uani 1 d . .
O11A O 0.13930(15) 1.0403(4) 0.1078(2) 0.054(2) Uani 1 d . .
O12A O 0.15682(14) 1.0109(4) 0.0564(3) 0.0509(19) Uani 1 d . .
O13A O 0.15944(15) 0.9453(4) -0.0208(2) 0.052(2) Uani 1 d . .
O14A O 0.19069(14) 0.8629(4) 0.0046(2) 0.0508(19) Uani 1 d . .
O15A O 0.12176(14) 0.8398(4) -0.0278(2) 0.053(2) Uani 1 d . .
O16A O 0.15146(14) 0.7569(4) -0.0270(2) 0.0460(18) Uani 1 d . .
O17A O 0.19639(13) 0.7011(5) 0.0072(2) 0.0497(19) Uani 1 d . .
O18A O 0.19128(14) 0.5773(4) 0.0304(2) 0.0467(18) Uani 1 d . .
O19A O 0.20673(13) 0.7890(4) 0.0895(2) 0.0433(17) Uani 1 d . .
O20A O 0.21473(12) 0.6610(4) 0.1129(2) 0.0397(16) Uani 1 d . .
O21A O 0.20498(14) 0.5044(4) 0.1139(2) 0.0445(18) Uani 1 d . .
O22A O 0.20537(14) 0.4821(4) 0.1862(2) 0.0506(19) Uani 1 d . .
O23A O 0.15661(13) 0.5320(4) 0.0644(2) 0.0405(17) Uani 1 d . .
O24A O 0.15692(13) 0.4699(4) 0.1292(2) 0.0425(17) Uani 1 d . .
O25A O 0.17222(13) 0.4454(4) 0.2228(2) 0.0447(18) Uani 1 d . .
O26A O 0.14161(14) 0.4690(4) 0.2463(2) 0.0485(19) Uani 1 d . .
O27A O 0.19481(13) 0.5944(4) 0.2400(2) 0.0453(18) Uani 1 d . .
O28A O 0.17117(15) 0.6092(4) 0.2810(2) 0.0497(19) Uani 1 d . .
O29A O 0.12717(15) 0.5943(5) 0.2930(2) 0.057(2) Uani 1 d . .
O30A O 0.11294(16) 0.7163(5) 0.2962(2) 0.059(2) Uani 1 d . .
O31A O 0.10380(14) 0.5679(4) 0.1924(2) 0.0482(18) Uani 1 d . .
O32A O 0.08320(13) 0.6740(4) 0.2018(2) 0.0508(19) Uani 1 d . .
O1B O 0.02185(15) 0.4169(5) -0.0111(3) 0.064(2) Uani 1 d . .
O2B O -0.01074(17) 0.4171(5) 0.0363(3) 0.068(2) Uani 1 d . .

loop_
_atom_site_aniso_label
_atom_site_aniso_U_11
_atom_site_aniso_U_22
_atom_site_aniso_U_33
_atom_site_aniso_U_23
_atom_site_aniso_U_13
_atom_site_aniso_U_12
C1A 0.057(10) 0.066(8) 0.082(10) -0.002(8) 0.049(9) -0.012(8)
C2A 0.093(14) 0.122(13) 0.140(15) 0.029(12) 0.090(13) 0.033(12)
C3A 0.13(3) 0.54(8) 0.38(6) -0.26(6) 0.15(3) -0.17(4)
C4A 0.47(6) 0.28(4) 0.89(11) 0.32(6) 0.63(8) 0.25(5)
C5A 0.13(2) 0.44(5) 0.21(3) 0.16(3) 0.15(2) 0.12(3)
C6A 0.060(9) 0.068(9) 0.049(7) -0.010(7) 0.035(7) -0.009(7)
C7A 0.096(13) 0.070(9) 0.071(9) -0.012(7) 0.011(9) -0.026(9)
C8A 0.057(11) 0.161(16) 0.089(11) -0.070(11) 0.010(9) -0.038(11)
C9A 0.15(2) 0.23(2) 0.148(18) -0.139(18) 0.042(16) 0.040(19)
C10A 0.33(4) 0.133(17) 0.15(2) 0.047(15) -0.08(2) -0.17(2)
C11A 0.044(8) 0.055(7) 0.060(7) -0.010(6) 0.032(7) 0.006(6)
C12A 0.086(12) 0.053(8) 0.109(11) 0.000(7) 0.070(10) 0.002(8)
C13A 0.077(17) 0.102(16) 0.59(7) -0.15(3) -0.07(3) 0.050(14)
C14A 0.51(6) 0.131(17) 0.25(3) 0.006(18) 0.29(4) 0.12(3)
C15A 0.118(17) 0.065(10) 0.185(19) -0.008(11) 0.058(16) 0.012(11)
C16A 0.047(8) 0.064(8) 0.049(7) 0.007(6) 0.008(7) 0.016(7)
C17A 0.065(10) 0.061(8) 0.092(10) 0.001(7) -0.004(9) 0.005(8)
C18A 0.14(2) 0.133(15) 0.093(12) -0.028(11) 0.021(13) -0.020(15)
C19A 0.124(17) 0.092(12) 0.121(14) -0.002(10) -0.016(13) -0.053(12)
C20A 0.072(14) 0.144(18) 0.25(3) -0.031(19) -0.076(17) 0.036(14)
C21A 0.045(8) 0.073(8) 0.040(6) -0.012(6) 0.018(6) 0.001(7)
C22A 0.077(11) 0.059(8) 0.055(7) 0.006(6) 0.017(7) 0.015(8)
C23A 0.18(2) 0.096(11) 0.050(8) 0.011(7) 0.032(11) 0.057(13)
C24A 0.108(14) 0.073(9) 0.071(8) 0.017(7) 0.029(9) 0.014(9)
C25A 0.092(15) 0.133(15) 0.128(15) 0.060(13) -0.013(12) 0.011(13)
C26A 0.057(9) 0.033(6) 0.068(8) 0.004(6) 0.024(7) 0.002(6)
C27A 0.066(10) 0.071(8) 0.086(9) -0.022(7) 0.029(8) -0.021(8)
C28A 0.061(12) 0.171(18) 0.113(13) -0.003(13) 0.002(10) 0.001(13)
C29A 0.20(3) 0.086(12) 0.19(2) 0.010(13) 0.08(2) -0.051(15)
C30A 0.100(16) 0.24(2) 0.18(2) -0.16(2) 0.076(16) -0.092(17)
C31A 0.043(8) 0.058(7) 0.039(6) -0.007(5) 0.014(6) -0.004(7)
C32A 0.075(10) 0.065(8) 0.070(8) 0.022(7) 0.047(8) 0.005(8)
C33A 0.106(13) 0.067(8) 0.084(9) 0.037(7) 0.060(10) 0.011(9)
C34A 0.068(11) 0.081(9) 0.106(11) 0.013(8) 0.041(10) -0.005(8)
C35A 0.106(13) 0.103(10) 0.074(9) 0.025(8) 0.058(10) 0.034(10)
C36A 0.056(9) 0.046(6) 0.042(6) 0.003(5) 0.021(6) 0.008(6)
C37A 0.049(8) 0.087(9) 0.047(7) -0.021(6) 0.009(6) 0.003(7)
C38A 0.071(13) 0.183(19) 0.089(11) -0.058(12) -0.008(10) 0.010(13)
C39A 0.113(16) 0.33(3) 0.044(8) -0.053(13) 0.030(10) -0.074(19)
C40A 0.14(2) 0.107(14) 0.151(18) -0.054(13) -0.007(16) 0.008(14)
C41A 0.037(7) 0.056(8) 0.055(7) 0.003(6) 0.025(6) 0.014(6)
C42A 0.073(10) 0.096(10) 0.043(7) 0.001(6) 0.037(7) 0.037(8)
C43A 0.20(3) 0.114(14) 0.26(3) 0.033(16) 0.21(3) 0.038(16)
C44A 0.20(3) 0.29(3) 0.066(11) -0.031(14) 0.043(14) 0.14(2)
C45A 0.135(16) 0.074(9) 0.097(10) -0.002(8) 0.079(12) 0.034(10)
C46A 0.035(7) 0.052(7) 0.041(6) 0.009(5) 0.025(5) 0.011(6)
C47A 0.034(7) 0.064(7) 0.041(6) 0.004(5) 0.006(5) -0.002(6)
C48A 0.072(10) 0.083(9) 0.045(6) 0.006(6) 0.000(7) -0.007(8)
C49A 0.048(8) 0.057(7) 0.072(8) -0.008(6) 0.018(7) -0.004(6)
C50A 0.035(8) 0.088(9) 0.079(8) -0.007(7) 0.023(7) -0.005(7)
C51A 0.028(7) 0.048(6) 0.056(7) 0.008(5) 0.014(6) 0.013(5)
C52A 0.050(9) 0.073(8) 0.073(8) 0.017(7) 0.024(7) 0.026(7)
C53A 0.074(16) 0.21(3) 0.42(5) 0.16(3) 0.12(2) 0.100(18)
C54A 0.26(4) 0.20(2) 0.17(2) -0.074(19) -0.01(2) 0.17(3)
C55A 0.24(3) 0.33(3) 0.153(18) 0.18(2) 0.14(2) 0.26(3)
C56A 0.032(7) 0.048(6) 0.031(6) -0.003(5) 0.001(5) 0.007(5)
C57A 0.061(9) 0.057(7) 0.049(7) 0.001(6) 0.006(7) -0.019(7)
C58A 0.100(13) 0.111(11) 0.057(8) -0.012(8) 0.014(9) -0.039(11)
C59A 0.17(3) 0.074(12) 0.27(3) -0.093(16) -0.10(2) 0.025(14)
C60A 0.131(19) 0.24(3) 0.069(10) -0.010(13) 0.015(12) -0.112(19)
C61A 0.032(6) 0.048(6) 0.024(5) 0.001(4) 0.004(5) 0.004(6)
C62A 0.071(10) 0.046(6) 0.055(7) 0.008(5) 0.022(7) 0.000(7)
C63A 0.100(17) 0.081(12) 0.33(4) 0.104(17) 0.05(2) 0.040(12)
C64A 0.70(7) 0.095(13) 0.21(2) 0.082(15) 0.34(4) 0.12(3)
C65A 0.23(3) 0.057(9) 0.145(17) 0.007(10) -0.027(18) -0.060(14)
C66A 0.030(7) 0.039(6) 0.051(7) 0.006(5) 0.014(6) 0.005(5)
C67A 0.052(8) 0.080(8) 0.036(6) -0.010(6) 0.011(6) -0.009(7)
C68A 0.120(16) 0.182(19) 0.110(13) 0.103(13) -0.073(12) -0.112(15)
C69A 0.071(12) 0.185(18) 0.062(9) 0.010(10) 0.003(9) -0.049(12)
C70A 0.107(18) 0.26(3) 0.21(2) -0.20(2) -0.008(17) -0.004(19)
C71A 0.072(10) 0.073(8) 0.040(6) 0.005(6) 0.040(7) 0.006(7)
C72A 0.20(2) 0.083(10) 0.081(11) 0.014(9) 0.088(14) 0.016(13)
C73A 0.127(18) 0.178(19) 0.070(10) -0.028(12) 0.023(11) 0.000(16)
C74A 0.57(6) 0.163(19) 0.131(16) 0.104(15) 0.24(3) 0.19(3)
C75A 0.16(2) 0.22(2) 0.098(13) -0.030(14) 0.099(15) -0.055(18)
C76A 0.036(7) 0.046(6) 0.047(6) -0.007(5) 0.025(6) -0.001(6)
C77A 0.032(7) 0.045(6) 0.056(6) -0.004(5) 0.019(6) -0.011(6)
C78A 0.039(8) 0.050(7) 0.065(7) -0.011(6) 0.011(7) 0.002(6)
C79A 0.056(9) 0.047(7) 0.086(9) -0.007(7) 0.009(8) 0.004(7)
C81A 0.043(8) 0.055(7) 0.075(8) -0.009(6) 0.020(7) 0.001(6)
C82A 0.037(7) 0.049(7) 0.070(8) -0.018(6) 0.012(7) -0.006(6)
C91A 0.091(14) 0.112(12) 0.110(12) -0.008(10) 0.042(11) -0.027(11)
C92A 0.104(14) 0.133(14) 0.086(11) -0.028(10) 0.046(11) -0.058(12)
C93A 0.041(8) 0.079(8) 0.070(8) 0.013(7) 0.030(7) 0.015(7)
C95A 0.049(9) 0.095(10) 0.051(7) 0.008(7) 0.019(7) 0.016(8)
C96A 0.122(17) 0.132(15) 0.099(13) -0.005(11) 0.053(13) -0.020(14)
C97A 0.094(13) 0.086(10) 0.063(9) -0.007(7) 0.013(9) 0.008(9)
C1B 0.070(12) 0.121(14) 0.088(11) -0.013(11) 0.021(11) 0.030(12)
C2B 0.029(8) 0.097(11) 0.077(9) -0.040(9) 0.005(7) 0.004(8)
C3B 0.089(13) 0.095(11) 0.082(10) -0.022(9) 0.047(10) -0.033(10)
C4B 0.071(11) 0.087(11) 0.080(10) -0.046(8) 0.009(9) -0.023(9)
C5B 0.26(3) 0.137(16) 0.117(14) 0.009(12) 0.115(19) -0.054(19)
Cr1A 0.0483(12) 0.0493(10) 0.0473(10) -0.0083(8) 0.0267(10) -0.0043(9)
Ni1A 0.0483(12) 0.0493(10) 0.0473(10) -0.0083(8) 0.0267(10) -0.0043(9)
Cr2A 0.0444(12) 0.0533(11) 0.0575(11) -0.0030(9) 0.0289(10) 0.0035(10)
Cr3A 0.0443(12) 0.0505(10) 0.0463(10) 0.0000(8) 0.0201(9) 0.0093(9)
Cr4A 0.0417(12) 0.0467(10) 0.0415(9) 0.0051(8) 0.0183(9) 0.0116(9)
Cr5A 0.0389(11) 0.0494(10) 0.0364(9) 0.0071(7) 0.0181(8) 0.0107(9)
Cr6A 0.0350(10) 0.0418(9) 0.0333(8) 0.0019(7) 0.0147(8) 0.0060(8)
Cr7A 0.0371(11) 0.0422(9) 0.0330(8) 0.0003(7) 0.0134(8) 0.0022(9)
Cr8A 0.0368(11) 0.0501(10) 0.0348(8) -0.0013(7) 0.0149(8) -0.0017(9)
Ni8A 0.0368(11) 0.0501(10) 0.0348(8) -0.0013(7) 0.0149(8) -0.0017(9)
F1A 0.045(4) 0.057(3) 0.042(3) -0.006(3) 0.022(3) -0.001(3)
F2A 0.037(4) 0.052(3) 0.049(3) -0.004(3) 0.016(3) 0.001(3)
F3A 0.044(4) 0.048(3) 0.045(3) -0.001(3) 0.019(3) 0.000(3)
F4A 0.048(4) 0.046(3) 0.036(3) 0.011(2) 0.022(3) 0.010(3)
F5A 0.034(3) 0.046(3) 0.036(3) 0.004(2) 0.014(3) 0.008(3)
F6A 0.036(3) 0.045(3) 0.030(3) -0.001(2) 0.014(3) 0.002(3)
F7A 0.038(3) 0.047(3) 0.029(3) 0.001(2) 0.014(3) -0.002(3)
F8A 0.043(4) 0.047(3) 0.043(3) -0.006(2) 0.018(3) -0.006(3)
F1B 0.111(9) 0.168(10) 0.138(9) -0.025(8) 0.011(8) 0.042(9)
F2B 0.171(13) 0.216(14) 0.179(12) -0.015(10) 0.104(12) 0.060(11)
F3B 0.128(11) 0.130(9) 0.215(13) -0.088(10) 0.018(10) 0.011(9)
N80A 0.043(6) 0.054(6) 0.065(6) -0.023(5) 0.012(5) -0.006(5)
N94A 0.083(9) 0.091(8) 0.068(7) -0.025(6) 0.039(7) -0.032(7)
Ni1B 0.0395(17) 0.0573(16) 0.0678(17) -0.0172(13) 0.0079(14) -0.0030(14)
O1A 0.067(6) 0.061(5) 0.066(5) -0.008(4) 0.040(5) -0.006(5)
O2A 0.062(6) 0.075(5) 0.086(6) 0.002(5) 0.044(5) 0.008(5)
O3A 0.063(6) 0.054(5) 0.049(4) -0.007(4) 0.021(4) -0.009(4)
O4A 0.081(7) 0.054(4) 0.051(5) -0.007(4) 0.039(5) 0.001(5)
O5A 0.054(6) 0.061(5) 0.068(5) 0.004(4) 0.037(5) 0.016(4)
O6A 0.064(6) 0.051(4) 0.068(5) -0.001(4) 0.040(5) 0.000(4)
O7A 0.038(5) 0.066(5) 0.065(5) -0.007(4) 0.009(4) -0.001(4)
O8A 0.043(5) 0.060(5) 0.059(5) 0.003(4) 0.020(4) 0.013(4)
O9A 0.066(6) 0.048(4) 0.064(5) 0.005(4) 0.031(5) 0.019(4)
O10A 0.054(5) 0.057(4) 0.044(4) 0.008(3) 0.023(4) 0.018(4)
O11A 0.056(6) 0.060(5) 0.050(4) 0.000(4) 0.026(4) -0.001(4)
O12A 0.060(6) 0.039(4) 0.064(5) -0.003(4) 0.036(4) 0.006(4)
O13A 0.057(6) 0.063(5) 0.047(4) 0.018(3) 0.031(4) 0.011(4)
O14A 0.045(5) 0.062(5) 0.047(4) 0.020(4) 0.019(4) 0.018(4)
O15A 0.052(5) 0.059(4) 0.045(4) -0.002(4) 0.014(4) 0.016(4)
O16A 0.045(5) 0.057(4) 0.037(4) 0.008(3) 0.015(4) 0.018(4)
O17A 0.040(5) 0.069(5) 0.050(4) 0.008(4) 0.027(4) 0.012(4)
O18A 0.050(5) 0.052(4) 0.047(4) 0.000(3) 0.028(4) 0.008(4)
O19A 0.034(4) 0.047(4) 0.049(4) 0.003(3) 0.016(4) 0.000(4)
O20A 0.028(4) 0.046(4) 0.045(4) 0.008(3) 0.014(3) 0.005(4)
O21A 0.050(5) 0.045(4) 0.041(4) 0.005(3) 0.020(4) 0.012(4)
O22A 0.042(5) 0.061(5) 0.048(4) 0.009(3) 0.016(4) 0.009(4)
O23A 0.039(5) 0.045(4) 0.035(3) -0.003(3) 0.010(3) 0.000(4)
O24A 0.049(5) 0.040(4) 0.039(4) -0.005(3) 0.017(4) -0.008(4)
O25A 0.046(5) 0.053(4) 0.042(4) 0.009(3) 0.024(4) 0.005(4)
O26A 0.050(5) 0.055(4) 0.046(4) 0.004(3) 0.024(4) -0.004(4)
O27A 0.046(5) 0.061(4) 0.030(3) -0.005(3) 0.016(4) -0.004(4)
O28A 0.053(6) 0.057(4) 0.034(4) -0.004(3) 0.010(4) -0.003(4)
O29A 0.069(6) 0.068(5) 0.042(4) -0.004(4) 0.029(4) 0.003(5)
O30A 0.070(6) 0.071(5) 0.045(4) -0.007(4) 0.033(4) -0.008(5)
O31A 0.040(5) 0.055(4) 0.052(4) -0.009(3) 0.020(4) -0.008(4)
O32A 0.042(5) 0.061(5) 0.054(4) -0.012(4) 0.022(4) 0.000(4)
O1B 0.039(5) 0.072(5) 0.075(5) -0.027(4) 0.012(5) -0.002(5)
O2B 0.061(6) 0.061(5) 0.075(6) -0.019(4) 0.015(5) -0.006(5)

loop_
_atom_type_symbol
_atom_type_description
_atom_type_scat_dispersion_real
_atom_type_scat_dispersion_imag
_atom_type_scat_source
C C 0.0181 0.0091 'International Tables Vol C Tables 4.2.6.8 and 6.1.1.4'
H H 0 0 'International Tables Vol C Tables 4.2.6.8 and 6.1.1.4'
N N 0.0311 0.018 'International Tables Vol C Tables 4.2.6.8 and 6.1.1.4'
O O 0.0492 0.0322 'International Tables Vol C Tables 4.2.6.8 and 6.1.1.4'
F F 0.0727 0.0534 'International Tables Vol C Tables 4.2.6.8 and 6.1.1.4'
Cr Cr -0.1635 2.4439 'International Tables Vol C Tables 4.2.6.8 and 6.1.1.4'
Ni Ni -3.0029 0.5091 'International Tables Vol C Tables 4.2.6.8 and 6.1.1.4'

loop_
_citation_id
_citation_doi
_citation_year
1 10.1038/srep07423 2014

loop_
_geom_angle_atom_site_label_1
_geom_angle_atom_site_label_2
_geom_angle_atom_site_label_3
_geom_angle
_geom_angle_site_symmetry_1
_geom_angle_site_symmetry_3
O1A C1A O2A 127.6(12) . .
O1A C1A C2A 118.3(13) . .
O2A C1A C2A 114.0(14) . .
C4A C2A C5A 117(3) . .
C4A C2A C1A 111.4(17) . .
C5A C2A C1A 110.6(16) . .
C4A C2A C3A 106(3) . .
C5A C2A C3A 106(2) . .
C1A C2A C3A 105.1(16) . .
O3A C6A O4A 127.0(11) . .
O3A C6A C7A 116.5(13) . .
O4A C6A C7A 116.4(12) . .
C10A C7A C8A 110.6(19) . .
C10A C7A C9A 115(2) . .
C8A C7A C9A 107.2(14) . .
C10A C7A C6A 109.3(13) . .
C8A C7A C6A 109.6(12) . .
C9A C7A C6A 105.5(14) . .
O6A C11A O5A 127.1(10) . .
O6A C11A C12A 116.9(11) . .
O5A C11A C12A 116.0(10) . .
C13A C12A C15A 112(2) . .
C13A C12A C14A 111(2) . .
C15A C12A C14A 103.3(17) . .
C13A C12A C11A 108.0(13) . .
C15A C12A C11A 113.0(12) . .
C14A C12A C11A 109.5(14) . .
O8A C16A O7A 127.5(12) . .
O8A C16A C17A 117.4(11) . .
O7A C16A C17A 115.1(12) . .
C19A C17A C20A 120.3(18) . .
C19A C17A C16A 114.1(13) . .
C20A C17A C16A 107.9(12) . .
C19A C17A C18A 105.2(14) . .
C20A C17A C18A 101.7(17) . .
C16A C17A C18A 105.9(13) . .
O10A C21A O9A 126.5(11) . .
O10A C21A C22A 118.3(10) . .
O9A C21A C22A 115.1(10) . .
C25A C22A C23A 111.2(14) . .
C25A C22A C24A 107.3(14) . .
C23A C22A C24A 112.0(12) . .
C25A C22A C21A 107.8(12) . .
C23A C22A C21A 111.4(11) . .
C24A C22A C21A 106.9(10) . .
O11A C26A O12A 124.8(11) . .
O11A C26A C27A 118.3(11) . .
O12A C26A C27A 116.8(11) . .
C30A C27A C26A 112.5(12) . .
C30A C27A C29A 114.5(15) . .
C26A C27A C29A 108.7(13) . .
C30A C27A C28A 112.0(16) . .
C26A C27A C28A 107.8(11) . .
C29A C27A C28A 100.5(14) . .
O13A C31A O14A 124.8(10) . .
O13A C31A C32A 119.1(11) . .
O14A C31A C32A 116.1(11) . .
C35A C32A C33A 110.0(10) . .
C35A C32A C31A 107.9(10) . .
C33A C32A C31A 110.1(11) . .
C35A C32A C34A 112.0(12) . .
C33A C32A C34A 109.6(11) . .
C31A C32A C34A 107.1(10) . .
O15A C36A O16A 125.9(11) . .
O15A C36A C37A 117.0(11) . .
O16A C36A C37A 117.1(10) . .
C38A C37A C39A 111.7(14) . .
C38A C37A C36A 111.6(11) . .
C39A C37A C36A 106.6(12) . .
C38A C37A C40A 108.9(15) . .
C39A C37A C40A 109.9(15) . .
C36A C37A C40A 108.0(12) . .
O18A C41A O17A 124.6(9) . .
O18A C41A C42A 119.7(10) . .
O17A C41A C42A 115.6(10) . .
C44A C42A C41A 109.6(12) . .
C44A C42A C45A 115.2(14) . .
C41A C42A C45A 111.7(10) . .
C44A C42A C43A 101.7(16) . .
C41A C42A C43A 108.5(12) . .
C45A C42A C43A 109.5(13) . .
O20A C46A O19A 124.1(10) . .
O20A C46A C47A 118.1(9) . .
O19A C46A C47A 117.9(10) . .
C46A C47A C49A 112.7(10) . .
C46A C47A C50A 105.5(9) . .
C49A C47A C50A 110.1(10) . .
C46A C47A C48A 108.0(9) . .
C49A C47A C48A 111.1(10) . .
C50A C47A C48A 109.2(10) . .
O22A C51A O21A 123.4(9) . .
O22A C51A C52A 118.4(10) . .
O21A C51A C52A 118.2(10) . .
C55A C52A C53A 111.5(19) . .
C55A C52A C51A 112.8(11) . .
C53A C52A C51A 108.4(11) . .
C55A C52A C54A 110.1(18) . .
C53A C52A C54A 108(2) . .
C51A C52A C54A 105.6(13) . .
O24A C56A O23A 122.7(9) . .
O24A C56A C57A 117.4(10) . .
O23A C56A C57A 119.9(9) . .
C59A C57A C56A 106.9(13) . .
C59A C57A C58A 114.8(15) . .
C56A C57A C58A 113.3(10) . .
C59A C57A C60A 109.4(18) . .
C56A C57A C60A 108.5(11) . .
C58A C57A C60A 103.8(13) . .
O26A C61A O25A 126.5(9) . .
O26A C61A C62A 117.8(10) . .
O25A C61A C62A 115.7(10) . .
C65A C62A C64A 118(2) . .
C65A C62A C63A 104.4(16) . .
C64A C62A C63A 109.9(18) . .
C65A C62A C61A 106.5(10) . .
C64A C62A C61A 108.3(11) . .
C63A C62A C61A 110.1(11) . .
O28A C66A O27A 125.9(10) . .
O28A C66A C67A 116.3(10) . .
O27A C66A C67A 117.8(10) . .
C70A C67A C68A 115.5(17) . .
C70A C67A C69A 107.2(16) . .
C68A C67A C69A 107.0(14) . .
C70A C67A C66A 108.0(12) . .
C68A C67A C66A 107.9(10) . .
C69A C67A C66A 111.1(10) . .
O29A C71A O30A 125.6(9) . .
O29A C71A C72A 119.0(12) . .
O30A C71A C72A 115.3(11) . .
C73A C72A C74A 115(2) . .
C73A C72A C71A 109.2(14) . .
C74A C72A C71A 108.0(12) . .
C73A C72A C75A 108.2(15) . .
C74A C72A C75A 110(2) . .
C71A C72A C75A 106.4(16) . .
O31A C76A O32A 127.5(10) . .
O31A C76A C77A 116.4(9) . .
O32A C76A C77A 116.0(10) . .
C82A C77A C78A 118.0(10) . .
C82A C77A C76A 121.5(9) . .
C78A C77A C76A 120.4(10) . .
C79A C78A C77A 119.0(11) . .
N80A C79A C78A 123.5(11) . .
N80A C81A C82A 121.9(12) . .
C77A C82A C81A 120.4(10) . .
C91A C92A C93A 118.6(14) . .
N94A C93A C92A 120.1(11) . .
C96A C95A N94A 120.4(12) . .
C95A C96A C97A 121.9(15) . .
F3B C1B F1B 105.4(17) . .
F3B C1B F2B 109.2(15) . .
F1B C1B F2B 105.8(16) . .
F3B C1B C2B 112.8(15) . .
F1B C1B C2B 110.3(14) . .
F2B C1B C2B 112.8(17) . .
O1B C2B C3B 130.2(13) . .
O1B C2B C1B 110.8(15) . .
C3B C2B C1B 118.7(15) . .
C2B C3B C4B 124.0(14) . 5_565
O2B C4B C3B 124.6(15) . 5_565
O2B C4B C5B 115.9(15) . .
C3B C4B C5B 119.4(16) 5_565 .
F8A Cr1A O30A 92.9(3) . .
F8A Cr1A O32A 91.8(3) . .
O30A Cr1A O32A 95.0(3) . .
F8A Cr1A O3A 90.0(3) . .
O30A Cr1A O3A 90.4(3) . .
O32A Cr1A O3A 174.2(3) . .
F8A Cr1A F1A 86.5(2) . .
O30A Cr1A F1A 178.6(3) . .
O32A Cr1A F1A 86.3(3) . .
O3A Cr1A F1A 88.4(3) . .
F8A Cr1A O1A 178.0(3) . .
O30A Cr1A O1A 88.7(4) . .
O32A Cr1A O1A 87.1(3) . .
O3A Cr1A O1A 91.0(3) . .
F1A Cr1A O1A 91.9(3) . .
F1A Cr2A F2A 88.0(2) . .
F1A Cr2A O4A 92.1(3) . .
F2A Cr2A O4A 89.5(3) . .
F1A Cr2A O2A 91.7(3) . .
F2A Cr2A O2A 177.6(3) . .
O4A Cr2A O2A 92.8(4) . .
F1A Cr2A O5A 179.5(3) . .
F2A Cr2A O5A 92.5(3) . .
O4A Cr2A O5A 88.0(3) . .
O2A Cr2A O5A 87.9(3) . .
F1A Cr2A O7A 89.4(3) . .
F2A Cr2A O7A 89.8(3) . .
O4A Cr2A O7A 178.3(3) . .
O2A Cr2A O7A 87.9(4) . .
O5A Cr2A O7A 90.5(3) . .
F2A Cr3A F3A 88.1(2) . .
F2A Cr3A O6A 91.9(3) . .
F3A Cr3A O6A 179.5(4) . .
F2A Cr3A O8A 92.0(3) . .
F3A Cr3A O8A 88.1(3) . .
O6A Cr3A O8A 91.4(3) . .
F2A Cr3A O9A 179.0(3) . .
F3A Cr3A O9A 92.7(3) . .
O6A Cr3A O9A 87.2(3) . .
O8A Cr3A O9A 87.5(3) . .
F2A Cr3A O11A 89.0(3) . .
F3A Cr3A O11A 90.6(3) . .
O6A Cr3A O11A 89.9(3) . .
O8A Cr3A O11A 178.3(3) . .
O9A Cr3A O11A 91.5(3) . .
F4A Cr4A F3A 89.0(2) . .
F4A Cr4A O13A 91.5(3) . .
F3A Cr4A O13A 177.8(3) . .
F4A Cr4A O10A 179.1(3) . .
F3A Cr4A O10A 91.2(3) . .
O13A Cr4A O10A 88.3(3) . .
F4A Cr4A O12A 88.5(3) . .
F3A Cr4A O12A 91.6(3) . .
O13A Cr4A O12A 86.2(3) . .
O10A Cr4A O12A 92.3(3) . .
F4A Cr4A O15A 90.9(3) . .
F3A Cr4A O15A 89.8(3) . .
O13A Cr4A O15A 92.3(3) . .
O10A Cr4A O15A 88.3(3) . .
O12A Cr4A O15A 178.4(3) . .
F4A Cr5A F5A 88.4(2) . .
F4A Cr5A O14A 90.2(3) . .
F5A Cr5A O14A 177.6(3) . .
F4A Cr5A O17A 178.5(3) . .
F5A Cr5A O17A 93.0(3) . .
O14A Cr5A O17A 88.4(3) . .
F4A Cr5A O16A 92.7(3) . .
F5A Cr5A O16A 89.4(3) . .
O14A Cr5A O16A 92.5(3) . .
O17A Cr5A O16A 86.7(3) . .
F4A Cr5A O19A 90.2(3) . .
F5A Cr5A O19A 90.2(3) . .
O14A Cr5A O19A 87.9(3) . .
O17A Cr5A O19A 90.5(3) . .
O16A Cr5A O19A 177.2(3) . .
F5A Cr6A F6A 89.4(2) . .
F5A Cr6A O21A 176.9(3) . .
F6A Cr6A O21A 93.2(2) . .
F5A Cr6A O23A 89.7(3) . .
F6A Cr6A O23A 90.9(2) . .
O21A Cr6A O23A 92.0(3) . .
F5A Cr6A O18A 90.2(3) . .
F6A Cr6A O18A 179.3(3) . .
O21A Cr6A O18A 87.2(3) . .
O23A Cr6A O18A 89.6(3) . .
F5A Cr6A O20A 91.5(3) . .
F6A Cr6A O20A 88.8(2) . .
O21A Cr6A O20A 86.9(3) . .
O23A Cr6A O20A 178.8(3) . .
O18A Cr6A O20A 90.7(3) . .
F7A Cr7A O25A 95.3(3) . .
F7A Cr7A F6A 87.3(2) . .
O25A Cr7A F6A 176.6(3) . .
F7A Cr7A O27A 92.4(3) . .
O25A Cr7A O27A 92.1(3) . .
F6A Cr7A O27A 90.0(2) . .
F7A Cr7A O22A 177.6(3) . .
O25A Cr7A O22A 87.1(3) . .
F6A Cr7A O22A 90.4(3) . .
O27A Cr7A O22A 87.8(3) . .
F7A Cr7A O24A 89.2(3) . .
O25A Cr7A O24A 87.6(3) . .
F6A Cr7A O24A 90.2(2) . .
O27A Cr7A O24A 178.4(3) . .
O22A Cr7A O24A 90.6(3) . .
O29A Cr8A F8A 92.1(3) . .
O29A Cr8A O26A 90.6(3) . .
F8A Cr8A O26A 176.4(3) . .
O29A Cr8A F7A 177.7(3) . .
F8A Cr8A F7A 85.6(2) . .
O26A Cr8A F7A 91.6(2) . .
O29A Cr8A O31A 94.1(3) . .
F8A Cr8A O31A 88.8(3) . .
O26A Cr8A O31A 88.7(3) . .
F7A Cr8A O31A 86.4(3) . .
O29A Cr8A O28A 88.9(3) . .
F8A Cr8A O28A 90.7(3) . .
O26A Cr8A O28A 91.6(3) . .
F7A Cr8A O28A 90.6(3) . .
O31A Cr8A O28A 177.0(3) . .
Cr2A F1A Cr1A 122.4(3) . .
Cr3A F2A Cr2A 123.0(3) . .
Cr4A F3A Cr3A 123.2(3) . .
Cr5A F4A Cr4A 123.3(3) . .
Cr6A F5A Cr5A 123.5(3) . .
Cr6A F6A Cr7A 123.1(3) . .
Cr7A F7A Cr8A 120.6(3) . .
C81A N80A C79A 117.3(10) . .
C81A N80A Ni1B 120.8(9) . .
C79A N80A Ni1B 121.9(8) . .
C93A N94A C95A 123.9(11) . .
O2B Ni1B O2B 180.0(5) . 5_565
O2B Ni1B O1B 88.9(4) . .
O2B Ni1B O1B 91.1(4) 5_565 .
O2B Ni1B O1B 91.1(4) . 5_565
O2B Ni1B O1B 88.9(4) 5_565 5_565
O1B Ni1B O1B 180 . 5_565
O2B Ni1B N80A 90.4(4) . 5_565
O2B Ni1B N80A 89.6(4) 5_565 5_565
O1B Ni1B N80A 90.3(3) . 5_565
O1B Ni1B N80A 89.7(3) 5_565 5_565
O2B Ni1B N80A 89.6(4) . .
O2B Ni1B N80A 90.4(4) 5_565 .
O1B Ni1B N80A 89.7(3) . .
O1B Ni1B N80A 90.3(3) 5_565 .
N80A Ni1B N80A 180 5_565 .
C1A O1A Cr1A 133.5(8) . .
C1A O2A Cr2A 128.3(9) . .
C6A O3A Cr1A 128.8(8) . .
C6A O4A Cr2A 133.8(7) . .
C11A O5A Cr2A 134.7(7) . .
C11A O6A Cr3A 127.3(7) . .
C16A O7A Cr2A 126.6(8) . .
C16A O8A Cr3A 135.0(7) . .
C21A O9A Cr3A 133.2(7) . .
C21A O10A Cr4A 130.9(7) . .
C26A O11A Cr3A 129.7(7) . .
C26A O12A Cr4A 136.1(7) . .
C31A O13A Cr4A 134.2(7) . .
C31A O14A Cr5A 129.8(8) . .
C36A O15A Cr4A 128.7(8) . .
C36A O16A Cr5A 134.4(7) . .
C41A O17A Cr5A 133.6(7) . .
C41A O18A Cr6A 130.2(7) . .
C46A O19A Cr5A 127.6(7) . .
C46A O20A Cr6A 136.8(7) . .
C51A O21A Cr6A 136.0(7) . .
C51A O22A Cr7A 130.9(7) . .
C56A O23A Cr6A 129.3(6) . .
C56A O24A Cr7A 138.0(7) . .
C61A O25A Cr7A 135.0(7) . .
C61A O26A Cr8A 130.1(7) . .
C66A O27A Cr7A 130.3(7) . .
C66A O28A Cr8A 135.5(7) . .
C71A O29A Cr8A 135.1(7) . .
C71A O30A Cr1A 131.5(7) . .
C76A O31A Cr8A 130.1(7) . .
C76A O32A Cr1A 133.1(7) . .
C2B O1B Ni1B 122.4(9) . .
C4B O2B Ni1B 126.8(10) . .

loop_
_geom_bond_atom_site_label_1
_geom_bond_atom_site_label_2
_geom_bond_distance
_geom_bond_site_symmetry_2
C1A O1A 1.217(16) .
C1A O2A 1.267(15) .
C1A C2A 1.54(2) .
C2A C4A 1.29(3) .
C2A C5A 1.49(3) .
C2A C3A 1.56(3) .
C6A O3A 1.246(14) .
C6A O4A 1.274(15) .
C6A C7A 1.557(18) .
C7A C10A 1.45(2) .
C7A C8A 1.50(2) .
C7A C9A 1.54(2) .
C11A O6A 1.245(13) .
C11A O5A 1.253(13) .
C11A C12A 1.535(16) .
C12A C13A 1.43(3) .
C12A C15A 1.45(2) .
C12A C14A 1.51(3) .
C16A O8A 1.247(14) .
C16A O7A 1.256(14) .
C16A C17A 1.534(19) .
C17A C19A 1.42(2) .
C17A C20A 1.44(2) .
C17A C18A 1.64(2) .
C21A O10A 1.219(13) .
C21A O9A 1.275(12) .
C21A C22A 1.541(17) .
C22A C25A 1.49(2) .
C22A C23A 1.506(18) .
C22A C24A 1.522(18) .
C26A O11A 1.263(14) .
C26A O12A 1.265(13) .
C26A C27A 1.502(18) .
C27A C30A 1.45(2) .
C27A C29A 1.57(2) .
C27A C28A 1.58(2) .
C31A O13A 1.249(14) .
C31A O14A 1.262(13) .
C31A C32A 1.537(16) .
C32A C35A 1.500(17) .
C32A C33A 1.515(17) .
C32A C34A 1.54(2) .
C36A O15A 1.261(12) .
C36A O16A 1.264(13) .
C36A C37A 1.512(16) .
C37A C38A 1.50(2) .
C37A C39A 1.50(2) .
C37A C40A 1.51(2) .
C41A O18A 1.246(12) .
C41A O17A 1.283(13) .
C41A C42A 1.486(15) .
C42A C44A 1.46(2) .
C42A C45A 1.491(17) .
C42A C43A 1.55(2) .
C46A O20A 1.267(12) .
C46A O19A 1.275(12) .
C46A C47A 1.509(15) .
C47A C49A 1.516(15) .
C47A C50A 1.520(16) .
C47A C48A 1.540(15) .
C51A O22A 1.265(12) .
C51A O21A 1.277(12) .
C51A C52A 1.472(16) .
C52A C55A 1.455(19) .
C52A C53A 1.46(2) .
C52A C54A 1.59(2) .
C56A O24A 1.261(11) .
C56A O23A 1.283(12) .
C56A C57A 1.473(15) .
C57A C59A 1.41(2) .
C57A C58A 1.503(18) .
C57A C60A 1.51(2) .
C61A O26A 1.226(12) .
C61A O25A 1.281(12) .
C61A C62A 1.523(15) .
C62A C65A 1.49(2) .
C62A C64A 1.503(19) .
C62A C63A 1.51(2) .
C66A O28A 1.245(13) .
C66A O27A 1.249(12) .
C66A C67A 1.527(16) .
C67A C70A 1.48(2) .
C67A C68A 1.494(18) .
C67A C69A 1.499(19) .
C71A O29A 1.222(13) .
C71A O30A 1.273(14) .
C71A C72A 1.538(18) .
C72A C73A 1.47(2) .
C72A C74A 1.49(2) .
C72A C75A 1.56(3) .
C76A O31A 1.233(12) .
C76A O32A 1.260(12) .
C76A C77A 1.495(15) .
C77A C82A 1.370(15) .
C77A C78A 1.393(15) .
C78A C79A 1.364(17) .
C79A N80A 1.349(15) .
C81A N80A 1.349(14) .
C81A C82A 1.378(16) .
C91A C92A 1.42(2) .
C92A C93A 1.46(2) .
C93A N94A 1.415(15) .
C95A C96A 1.40(2) .
C95A N94A 1.443(16) .
C96A C97A 1.47(2) .
C1B F3B 1.31(2) .
C1B F1B 1.333(19) .
C1B F2B 1.33(2) .
C1B C2B 1.52(2) .
C2B O1B 1.265(17) .
C2B C3B 1.36(2) .
C3B C4B 1.44(2) 5_565
C4B O2B 1.238(18) .
C4B C3B 1.44(2) 5_565
C4B C5B 1.57(2) .
Cr1A F8A 1.910(6) .
Cr1A O30A 1.939(8) .
Cr1A O32A 1.973(7) .
Cr1A O3A 1.983(8) .
Cr1A F1A 1.986(5) .
Cr1A O1A 1.988(9) .
Cr2A F1A 1.906(6) .
Cr2A F2A 1.933(6) .
Cr2A O4A 1.936(8) .
Cr2A O2A 1.944(9) .
Cr2A O5A 1.961(8) .
Cr2A O7A 1.982(8) .
Cr3A F2A 1.907(6) .
Cr3A F3A 1.922(5) .
Cr3A O6A 1.944(7) .
Cr3A O8A 1.948(9) .
Cr3A O9A 1.953(7) .
Cr3A O11A 1.973(9) .
Cr4A F4A 1.916(5) .
Cr4A F3A 1.918(6) .
Cr4A O13A 1.940(7) .
Cr4A O10A 1.943(7) .
Cr4A O12A 1.952(8) .
Cr4A O15A 1.957(8) .
Cr5A F4A 1.911(5) .
Cr5A F5A 1.923(5) .
Cr5A O14A 1.944(7) .
Cr5A O17A 1.946(7) .
Cr5A O16A 1.961(7) .
Cr5A O19A 1.975(7) .
Cr6A F5A 1.914(5) .
Cr6A F6A 1.921(5) .
Cr6A O21A 1.930(7) .
Cr6A O23A 1.948(7) .
Cr6A O18A 1.950(6) .
Cr6A O20A 1.959(7) .
Cr7A F7A 1.901(6) .
Cr7A O25A 1.926(7) .
Cr7A F6A 1.942(5) .
Cr7A O27A 1.944(7) .
Cr7A O22A 1.970(8) .
Cr7A O24A 1.983(7) .
Cr8A O29A 1.982(7) .
Cr8A F8A 2.005(5) .
Cr8A O26A 2.006(7) .
Cr8A F7A 2.008(5) .
Cr8A O31A 2.010(8) .
Cr8A O28A 2.027(8) .
N80A Ni1B 2.075(9) .
Ni1B O2B 2.018(9) .
Ni1B O2B 2.018(9) 5_565
Ni1B O1B 2.020(8) .
Ni1B O1B 2.020(8) 5_565
Ni1B N80A 2.075(9) 5_565
